data_4340152
loop_
_publ_author_name
'Volpe, Maurizio'
'Wu, Guang'
'Iretskii, Alexei'
'Ford, Peter C.'

_publ_section_title
;
 Photochemical and time resolved spectroscopic studies of intermediates
 relevant to iridium-catalyzed methanol carbonylation: photoinduced CO
 migratory insertion.
;
_journal_issue 4
_journal_name_full 'Inorganic chemistry'
_journal_page_first 1861
_journal_page_last 1870
_journal_paper_doi 10.1021/ic0513033
_journal_volume 45
_journal_year 2006
_chemical_formula_sum 'C28 H23 As I3 Ir O3'
_chemical_formula_weight 1055.28
_chemical_name_systematic
; 
 ? 
;
_space_group_IT_number 2
_symmetry_cell_setting triclinic
_symmetry_space_group_name_Hall '-P 1'
_symmetry_space_group_name_H-M 'P -1'
_atom_sites_solution_hydrogens geom
_atom_sites_solution_primary direct
_atom_sites_solution_secondary difmap
_audit_creation_method SHELXL-97
_cell_angle_alpha 63.893(7)
_cell_angle_beta 66.249(7)
_cell_angle_gamma 85.134(8)
_cell_formula_units_Z 2
_cell_length_a 10.885(5)
_cell_length_b 13.069(6)
_cell_length_c 13.452(7)
_cell_measurement_temperature 293(2)
_cell_volume 1562.9(13)
_computing_structure_refinement 'SHELXL-97 (Sheldrick, 1997)'
_computing_structure_solution 'SHELXS-97 (Sheldrick, 1990)'
_diffrn_ambient_temperature 293(2)
_diffrn_measured_fraction_theta_full 0.877
_diffrn_measured_fraction_theta_max 0.877
_diffrn_measurement_device_type 'CCD area detector'
_diffrn_measurement_method 'omega scans'
_diffrn_radiation_monochromator graphite
_diffrn_radiation_source 'fine-focus sealed tube'
_diffrn_radiation_type MoK\a
_diffrn_radiation_wavelength 0.71073
_diffrn_reflns_av_R_equivalents 0.0291
_diffrn_reflns_av_sigmaI/netI 0.0396
_diffrn_reflns_limit_h_max 12
_diffrn_reflns_limit_h_min -13
_diffrn_reflns_limit_k_max 17
_diffrn_reflns_limit_k_min -16
_diffrn_reflns_limit_l_max 16
_diffrn_reflns_limit_l_min -16
_diffrn_reflns_number 13130
_diffrn_reflns_theta_full 28.25
_diffrn_reflns_theta_max 28.25
_diffrn_reflns_theta_min 1.75
_exptl_absorpt_coefficient_mu 8.311
_exptl_absorpt_correction_type multi-scan
_exptl_absorpt_process_details SADABS
_exptl_crystal_colour dark-brown
_exptl_crystal_density_diffrn 2.242
_exptl_crystal_density_meas ?
_exptl_crystal_density_method 'not measured'
_exptl_crystal_F_000 968
_exptl_crystal_size_max 0.3
_exptl_crystal_size_mid 0.25
_exptl_crystal_size_min 0.1
_refine_diff_density_max 1.428
_refine_diff_density_min -1.174
_refine_diff_density_rms 0.130
_refine_ls_extinction_coef 0.0080(2)
_refine_ls_extinction_expression Fc^*^=kFc[1+0.001xFc^2^\l^3^/sin(2\q)]^-1/4^
_refine_ls_extinction_method SHELXL
_refine_ls_goodness_of_fit_ref 1.043
_refine_ls_hydrogen_treatment constr
_refine_ls_matrix_type full
_refine_ls_number_parameters 327
_refine_ls_number_reflns 6788
_refine_ls_number_restraints 0
_refine_ls_restrained_S_all 1.043
_refine_ls_R_factor_all 0.0398
_refine_ls_R_factor_gt 0.0316
_refine_ls_shift/su_max 0.001
_refine_ls_shift/su_mean 0.000
_refine_ls_structure_factor_coef Fsqd
_refine_ls_weighting_details 'calc w=1/[\s^2^(Fo^2^)+(0.0355P)^2^+1.6287P] where P=(Fo^2^+2Fc^2^)/3'
_refine_ls_weighting_scheme calc
_refine_ls_wR_factor_gt 0.0772
_refine_ls_wR_factor_ref 0.0801
_reflns_number_gt 5721
_reflns_number_total 6788
_reflns_threshold_expression >2sigma(I)
_cod_data_source_file Pub.CIF
_cod_data_source_block mer,trans[Ir(C(O)CH3)(CO)2I3][AsPh4]
_cod_depositor_comments
;
The following automatic conversions were performed:

'_symmetry_cell_setting' value 'Triclinic' changed to 'triclinic'
according to
/usr/data/users/saulius/automatic-downloads/retrospective/ACS/lib/dictionaries/cif_core.dic
dictionary named 'cif_core.dic' version 2.4.2 from 2011-04-26.

Automatic conversion script
Id: cif_fix_values 2281 2013-09-26 08:29:07Z andrius 

The following automatic conversions were performed:

'_exptl_crystal_density_meas' value 'n/a' was changed to '?' - the
value is perceived as not measured.

Automatic conversion script
Id: cif_fix_values 3008 2015-01-20 13:52:24Z robertas 
;
_cod_original_sg_symbol_H-M P-1
_cod_database_code 4340152

loop_
_symmetry_equiv_pos_as_xyz
'x, y, z'
'-x, -y, -z'

loop_
_atom_site_label
_atom_site_type_symbol
_atom_site_fract_x
_atom_site_fract_y
_atom_site_fract_z
_atom_site_U_iso_or_equiv
_atom_site_adp_type
_atom_site_occupancy
_atom_site_symmetry_multiplicity
_atom_site_calc_flag
_atom_site_refinement_flags
As As 0.91939(5) 0.22938(4) 0.66901(4) 0.03766(12) Uani 1 1 d .
C1 C 0.8764(6) 0.3011(5) 0.1432(5) 0.0548(13) Uani 1 1 d .
C2 C 0.5241(6) 0.1379(6) 0.2804(5) 0.0616(15) Uani 1 1 d .
C3 C 0.6375(6) 0.2892(4) 0.3447(6) 0.0555(14) Uani 1 1 d .
C4 C 0.5064(8) 0.2467(6) 0.4438(6) 0.084(2) Uani 1 1 d .
H4A H 0.4952 0.2778 0.4993 0.125 Uiso 1 1 calc R
H4B H 0.4988 0.1645 0.4853 0.125 Uiso 1 1 calc R
H4C H 0.4377 0.2694 0.4131 0.125 Uiso 1 1 calc R
C5 C 1.0327(5) 0.2842(4) 0.7176(4) 0.0409(10) Uani 1 1 d .
C6 C 1.1498(6) 0.2357(5) 0.7192(5) 0.0529(13) Uani 1 1 d .
H6 H 1.1745 0.1769 0.6961 0.063 Uiso 1 1 calc R
C7 C 1.2299(6) 0.2752(6) 0.7553(6) 0.0628(15) Uani 1 1 d .
H7 H 1.3087 0.2425 0.7575 0.075 Uiso 1 1 calc R
C8 C 1.1934(7) 0.3632(6) 0.7883(5) 0.0649(17) Uani 1 1 d .
H8 H 1.2472 0.3891 0.8134 0.078 Uiso 1 1 calc R
C9 C 1.0793(7) 0.4121(5) 0.7844(5) 0.0614(15) Uani 1 1 d .
H9 H 1.0563 0.4722 0.8055 0.074 Uiso 1 1 calc R
C10 C 0.9971(6) 0.3735(5) 0.7494(5) 0.0517(13) Uani 1 1 d .
H10 H 0.9188 0.4069 0.7471 0.062 Uiso 1 1 calc R
C11 C 0.7749(5) 0.3213(4) 0.6626(4) 0.0395(10) Uani 1 1 d .
C12 C 0.7590(5) 0.3814(5) 0.5556(5) 0.0492(12) Uani 1 1 d .
H12 H 0.8201 0.3782 0.4851 0.059 Uiso 1 1 calc R
C13 C 0.6520(6) 0.4466(5) 0.5530(6) 0.0605(15) Uani 1 1 d .
H13 H 0.6404 0.4870 0.4812 0.073 Uiso 1 1 calc R
C14 C 0.5618(6) 0.4507(5) 0.6595(6) 0.0580(14) Uani 1 1 d .
H14 H 0.4898 0.4943 0.6583 0.070 Uiso 1 1 calc R
C15 C 0.5775(5) 0.3922(5) 0.7650(5) 0.0552(13) Uani 1 1 d .
H15 H 0.5172 0.3969 0.8348 0.066 Uiso 1 1 calc R
C16 C 0.6836(5) 0.3250(5) 0.7690(5) 0.0504(12) Uani 1 1 d .
H16 H 0.6933 0.2833 0.8415 0.061 Uiso 1 1 calc R
C17 C 1.0280(5) 0.2444(4) 0.5090(4) 0.0409(10) Uani 1 1 d .
C18 C 1.1293(6) 0.3345(5) 0.4307(5) 0.0567(14) Uani 1 1 d .
H18 H 1.1463 0.3848 0.4567 0.068 Uiso 1 1 calc R
C19 C 1.2051(6) 0.3499(6) 0.3137(5) 0.0658(16) Uani 1 1 d .
H19 H 1.2730 0.4108 0.2605 0.079 Uiso 1 1 calc R
C20 C 1.1803(6) 0.2760(6) 0.2764(5) 0.0671(17) Uani 1 1 d .
H20 H 1.2316 0.2869 0.1974 0.081 Uiso 1 1 calc R
C21 C 1.0810(7) 0.1854(6) 0.3535(6) 0.0711(18) Uani 1 1 d .
H21 H 1.0654 0.1353 0.3266 0.085 Uiso 1 1 calc R
C22 C 1.0033(6) 0.1684(5) 0.4719(5) 0.0594(15) Uani 1 1 d .
H22 H 0.9361 0.1070 0.5250 0.071 Uiso 1 1 calc R
C23 C 0.8381(5) 0.0742(4) 0.7821(4) 0.0416(11) Uani 1 1 d .
C24 C 0.9073(6) -0.0021(4) 0.8428(5) 0.0507(13) Uani 1 1 d .
H24 H 0.9948 0.0198 0.8271 0.061 Uiso 1 1 calc R
C25 C 0.8465(7) -0.1112(5) 0.9271(5) 0.0639(16) Uani 1 1 d .
H25 H 0.8928 -0.1635 0.9686 0.077 Uiso 1 1 calc R
C26 C 0.7190(8) -0.1423(6) 0.9494(6) 0.0743(19) Uani 1 1 d .
H26 H 0.6783 -0.2164 1.0060 0.089 Uiso 1 1 calc R
C27 C 0.6481(7) -0.0649(6) 0.8888(6) 0.076(2) Uani 1 1 d .
H27 H 0.5599 -0.0864 0.9057 0.092 Uiso 1 1 calc R
C28 C 0.7094(6) 0.0437(5) 0.8035(6) 0.0619(15) Uani 1 1 d .
H28 H 0.6640 0.0958 0.7609 0.074 Uiso 1 1 calc R
I1 I 0.77662(4) 0.11424(3) 0.06226(3) 0.05859(12) Uani 1 1 d .
I2 I 0.76066(4) 0.04154(3) 0.38252(3) 0.05568(11) Uani 1 1 d .
I3 I 0.62388(5) 0.40183(4) 0.06588(4) 0.08146(16) Uani 1 1 d .
Ir Ir 0.69672(2) 0.218944(16) 0.218782(16) 0.04075(8) Uani 1 1 d .
O1 O 0.9782(5) 0.3469(4) 0.0989(5) 0.0834(14) Uani 1 1 d .
O2 O 0.4246(5) 0.0913(6) 0.3085(4) 0.0950(17) Uani 1 1 d .
O3 O 0.7082(5) 0.3615(4) 0.3265(4) 0.0855(15) Uani 1 1 d .

loop_
_atom_site_aniso_label
_atom_site_aniso_U_11
_atom_site_aniso_U_22
_atom_site_aniso_U_33
_atom_site_aniso_U_23
_atom_site_aniso_U_13
_atom_site_aniso_U_12
As 0.0413(3) 0.0367(3) 0.0386(2) -0.0168(2) -0.0197(2) 0.0048(2)
C1 0.051(3) 0.052(3) 0.048(3) -0.017(3) -0.013(3) 0.004(3)
C2 0.056(4) 0.085(5) 0.043(3) -0.028(3) -0.020(3) 0.005(3)
C3 0.048(3) 0.031(3) 0.077(4) -0.023(3) -0.016(3) -0.001(2)
C4 0.113(6) 0.067(4) 0.061(4) -0.040(4) -0.012(4) 0.002(4)
C5 0.047(3) 0.040(3) 0.035(2) -0.015(2) -0.016(2) 0.000(2)
C6 0.053(3) 0.053(3) 0.062(3) -0.027(3) -0.029(3) 0.005(3)
C7 0.056(3) 0.068(4) 0.070(4) -0.023(3) -0.038(3) 0.005(3)
C8 0.074(4) 0.066(4) 0.051(3) -0.015(3) -0.030(3) -0.023(3)
C9 0.075(4) 0.055(3) 0.063(4) -0.032(3) -0.026(3) -0.009(3)
C10 0.056(3) 0.044(3) 0.054(3) -0.022(3) -0.021(3) 0.000(2)
C11 0.042(3) 0.037(2) 0.040(2) -0.015(2) -0.019(2) 0.005(2)
C12 0.050(3) 0.050(3) 0.046(3) -0.018(2) -0.023(2) 0.008(2)
C13 0.059(4) 0.060(4) 0.060(3) -0.014(3) -0.035(3) 0.009(3)
C14 0.044(3) 0.046(3) 0.083(4) -0.022(3) -0.033(3) 0.010(2)
C15 0.045(3) 0.060(3) 0.056(3) -0.027(3) -0.015(3) 0.008(3)
C16 0.051(3) 0.054(3) 0.045(3) -0.021(3) -0.020(2) 0.006(2)
C17 0.045(3) 0.042(3) 0.040(2) -0.019(2) -0.020(2) 0.008(2)
C18 0.064(3) 0.049(3) 0.054(3) -0.028(3) -0.012(3) -0.009(3)
C19 0.063(4) 0.065(4) 0.052(3) -0.024(3) -0.006(3) -0.014(3)
C20 0.064(4) 0.083(5) 0.049(3) -0.037(3) -0.010(3) 0.003(3)
C21 0.073(4) 0.090(5) 0.067(4) -0.055(4) -0.021(3) -0.003(4)
C22 0.059(3) 0.061(4) 0.057(3) -0.030(3) -0.014(3) -0.012(3)
C23 0.052(3) 0.037(3) 0.040(2) -0.019(2) -0.020(2) 0.000(2)
C24 0.052(3) 0.044(3) 0.048(3) -0.018(2) -0.015(2) 0.008(2)
C25 0.074(4) 0.047(3) 0.049(3) -0.011(3) -0.017(3) 0.007(3)
C26 0.098(5) 0.052(4) 0.054(4) -0.014(3) -0.019(4) -0.017(4)
C27 0.073(4) 0.083(5) 0.068(4) -0.026(4) -0.025(4) -0.030(4)
C28 0.069(4) 0.057(4) 0.063(4) -0.018(3) -0.037(3) -0.008(3)
I1 0.0732(3) 0.0676(3) 0.0478(2) -0.03524(19) -0.02780(18) 0.0179(2)
I2 0.0670(2) 0.0495(2) 0.04554(19) -0.01212(16) -0.02788(17) 0.00408(17)
I3 0.1004(4) 0.0733(3) 0.0544(2) -0.0184(2) -0.0338(2) 0.0420(3)
Ir 0.04694(13) 0.03944(12) 0.03336(11) -0.01521(9) -0.01505(8) 0.00418(8)
O1 0.068(3) 0.082(3) 0.078(3) -0.027(3) -0.013(3) -0.021(3)
O2 0.068(3) 0.147(5) 0.069(3) -0.049(3) -0.019(2) -0.025(3)
O3 0.100(4) 0.082(3) 0.078(3) -0.052(3) -0.017(3) -0.007(3)

loop_
_atom_type_symbol
_atom_type_description
_atom_type_scat_dispersion_real
_atom_type_scat_dispersion_imag
_atom_type_scat_source
C C 0.0033 0.0016 'International Tables Vol C Tables 4.2.6.8 and 6.1.1.4'
H H 0.0000 0.0000 'International Tables Vol C Tables 4.2.6.8 and 6.1.1.4'
O O 0.0106 0.0060 'International Tables Vol C Tables 4.2.6.8 and 6.1.1.4'
As As 0.0499 2.0058 'International Tables Vol C Tables 4.2.6.8 and 6.1.1.4'
I I -0.4742 1.8119 'International Tables Vol C Tables 4.2.6.8 and 6.1.1.4'
Ir Ir -1.4442 7.9887 'International Tables Vol C Tables 4.2.6.8 and 6.1.1.4'

loop_
_geom_angle_atom_site_label_1
_geom_angle_atom_site_label_2
_geom_angle_atom_site_label_3
_geom_angle
C11 As C5 109.9(2)
C11 As C17 108.6(2)
C5 As C17 107.4(2)
C11 As C23 106.6(2)
C5 As C23 112.2(2)
C17 As C23 112.1(2)
O1 C1 Ir 178.7(5)
O2 C2 Ir 175.0(5)
O3 C3 C4 124.4(6)
O3 C3 Ir 118.5(4)
C4 C3 Ir 117.1(4)
C6 C5 C10 120.5(5)
C6 C5 As 119.7(4)
C10 C5 As 119.7(4)
C5 C6 C7 119.2(5)
C6 C7 C8 120.1(6)
C9 C8 C7 120.3(5)
C8 C9 C10 120.6(5)
C9 C10 C5 119.2(5)
C12 C11 C16 120.5(5)
C12 C11 As 120.8(4)
C16 C11 As 118.7(4)
C11 C12 C13 120.0(5)
C12 C13 C14 119.1(5)
C15 C14 C13 121.1(5)
C14 C15 C16 120.3(5)
C15 C16 C11 119.0(5)
C22 C17 C18 120.6(5)
C22 C17 As 120.7(4)
C18 C17 As 118.7(4)
C19 C18 C17 119.8(5)
C20 C19 C18 119.9(6)
C19 C20 C21 121.0(5)
C20 C21 C22 120.0(5)
C17 C22 C21 118.7(5)
C28 C23 C24 121.2(5)
C28 C23 As 118.8(4)
C24 C23 As 119.9(4)
C23 C24 C25 119.6(6)
C26 C25 C24 119.8(6)
C25 C26 C27 120.8(6)
C28 C27 C26 119.4(6)
C23 C28 C27 119.2(6)
C2 Ir C1 175.2(2)
C2 Ir C3 95.6(2)
C1 Ir C3 88.8(2)
C2 Ir I2 90.27(19)
C1 Ir I2 91.74(17)
C3 Ir I2 85.99(16)
C2 Ir I3 89.3(2)
C1 Ir I3 88.99(17)
C3 Ir I3 90.26(17)
I2 Ir I3 176.164(14)
C2 Ir I1 83.85(17)
C1 Ir I1 91.81(17)
C3 Ir I1 176.77(16)
I2 Ir I1 90.82(4)
I3 Ir I1 92.92(4)

loop_
_geom_bond_atom_site_label_1
_geom_bond_atom_site_label_2
_geom_bond_distance
As C11 1.903(5)
As C5 1.917(5)
As C17 1.921(5)
As C23 1.927(5)
C1 O1 1.099(7)
C1 Ir 1.951(6)
C2 O2 1.126(7)
C2 Ir 1.911(7)
C3 O3 1.146(7)
C3 C4 1.440(8)
C3 Ir 2.125(6)
C5 C6 1.379(7)
C5 C10 1.386(7)
C6 C7 1.379(8)
C7 C8 1.382(9)
C8 C9 1.357(9)
C9 C10 1.378(8)
C11 C12 1.380(7)
C11 C16 1.395(7)
C12 C13 1.387(8)
C13 C14 1.395(8)
C14 C15 1.358(8)
C15 C16 1.394(7)
C17 C22 1.376(7)
C17 C18 1.381(7)
C18 C19 1.379(8)
C19 C20 1.354(9)
C20 C21 1.371(9)
C21 C22 1.392(8)
C23 C28 1.369(8)
C23 C24 1.371(7)
C24 C25 1.374(8)
C25 C26 1.355(10)
C26 C27 1.391(10)
C27 C28 1.373(9)
I1 Ir 2.8144(11)
I2 Ir 2.6792(9)
I3 Ir 2.6902(10)

loop_
_geom_torsion_atom_site_label_1
_geom_torsion_atom_site_label_2
_geom_torsion_atom_site_label_3
_geom_torsion_atom_site_label_4
_geom_torsion
C11 As C5 C6 -175.0(4)
C17 As C5 C6 -57.0(5)
C23 As C5 C6 66.6(5)
C11 As C5 C10 4.1(5)
C17 As C5 C10 122.1(4)
C23 As C5 C10 -114.3(4)
C10 C5 C6 C7 1.4(8)
As C5 C6 C7 -179.5(4)
C5 C6 C7 C8 -0.6(9)
C6 C7 C8 C9 -0.6(9)
C7 C8 C9 C10 1.1(9)
C8 C9 C10 C5 -0.3(9)
C6 C5 C10 C9 -1.0(8)
As C5 C10 C9 179.9(4)
C5 As C11 C12 119.4(4)
C17 As C11 C12 2.2(5)
C23 As C11 C12 -118.7(4)
C5 As C11 C16 -61.8(4)
C17 As C11 C16 -179.0(4)
C23 As C11 C16 60.0(4)
C16 C11 C12 C13 0.3(8)
As C11 C12 C13 179.0(4)
C11 C12 C13 C14 0.3(9)
C12 C13 C14 C15 0.0(9)
C13 C14 C15 C16 -1.0(9)
C14 C15 C16 C11 1.6(8)
C12 C11 C16 C15 -1.3(8)
As C11 C16 C15 180.0(4)
C11 As C17 C22 -92.6(5)
C5 As C17 C22 148.6(5)
C23 As C17 C22 24.9(5)
C11 As C17 C18 85.9(5)
C5 As C17 C18 -33.0(5)
C23 As C17 C18 -156.6(4)
C22 C17 C18 C19 1.0(9)
As C17 C18 C19 -177.4(5)
C17 C18 C19 C20 -0.4(10)
C18 C19 C20 C21 -0.2(11)
C19 C20 C21 C22 0.2(11)
C18 C17 C22 C21 -1.0(9)
As C17 C22 C21 177.4(5)
C20 C21 C22 C17 0.4(10)
C11 As C23 C28 23.7(5)
C5 As C23 C28 144.1(4)
C17 As C23 C28 -95.0(4)
C11 As C23 C24 -153.8(4)
C5 As C23 C24 -33.4(4)
C17 As C23 C24 87.5(4)
C28 C23 C24 C25 -0.2(8)
As C23 C24 C25 177.3(4)
C23 C24 C25 C26 -0.1(9)
C24 C25 C26 C27 -0.5(10)
C25 C26 C27 C28 1.3(10)
C24 C23 C28 C27 1.0(8)
As C23 C28 C27 -176.5(5)
C26 C27 C28 C23 -1.5(10)
O2 C2 Ir C1 -10(10)
O2 C2 Ir C3 149(8)
O2 C2 Ir I2 -125(8)
O2 C2 Ir I3 59(8)
O2 C2 Ir I1 -34(8)
O1 C1 Ir C2 -8(28)
O1 C1 Ir C3 -167(27)
O1 C1 Ir I2 107(27)
O1 C1 Ir I3 -77(27)
O1 C1 Ir I1 16(27)
O3 C3 Ir C2 -167.0(6)
C4 C3 Ir C2 9.4(6)
O3 C3 Ir C1 11.3(6)
C4 C3 Ir C1 -172.3(5)
O3 C3 Ir I2 103.1(6)
C4 C3 Ir I2 -80.5(5)
O3 C3 Ir I3 -77.7(6)
C4 C3 Ir I3 98.7(5)
O3 C3 Ir I1 113(3)
C4 C3 Ir I1 -71(3)
